data_4020682
loop_
_publ_author_name
'Paramashivappa Rangappa'
'Henry J. Shine'
'John N. Marx'
'Teyeb Ould-Ely'
'Anna T. Kelly'
'Kenton H. Whitmire'

_publ_section_title
;
 Adducts of Thianthrene- and Phenoxathiin Cation Radical
 Tetrafluoroborates to 1-Alkynes. Structures and Formation of
 1-(5-Thianthreniumyl)- and 1-(10-Phenoxathiiniumyl)alkynes on
 Alumina Leading to \a-Ketoylides and \a-Ketols
;
_journal_name_full 'Journal of Organic Chemistry'
_journal_page_first 9764
_journal_page_last 9770
_journal_paper_doi 10.1021/jo051317q
_journal_volume 70
_journal_year 2005
_chemical_formula_sum 'C31 H27 B2 F8 N S4'
_chemical_formula_weight 715.40
_space_group_IT_number 14
_symmetry_cell_setting monoclinic
_symmetry_space_group_name_Hall '-P 2yn'
_symmetry_space_group_name_H-M 'P 1 21/n 1'
_cell_angle_alpha 90.00
_cell_angle_beta 99.488(2)
_cell_angle_gamma 90.00
_cell_formula_units_Z 4
_cell_length_a 11.4982(13)
_cell_length_b 12.4392(15)
_cell_length_c 23.139(3)
_cell_measurement_temperature 298(2)
_cell_volume 3264.2(7)
_diffrn_ambient_temperature 298(2)
_exptl_crystal_density_diffrn 1.456
_cod_depositor_comments
;
The following automatic conversions were performed:
'_symmetry_cell_setting' value 'Monoclinic' changed to 'monoclinic'
according to '/home/saulius/struct/CIF-dictionaries/cif_core.dic'
dictionary named 'cif_core.dic' version 2.4.1 from 2010-06-29.

Automatic conversion script
Id: cif_fix_enum 1527 2010-12-29 10:47:43Z saulius 
;
_cod_original_sg_symbol_H-M 'P 21/n'
_cod_database_code 4020682

loop_
_symmetry_equiv_pos_as_xyz
'x, y, z'
'-x+1/2, y+1/2, -z+1/2'
'-x, -y, -z'
'x-1/2, -y-1/2, z-1/2'

loop_
_atom_site_label
_atom_site_type_symbol
_atom_site_fract_x
_atom_site_fract_y
_atom_site_fract_z
_atom_site_U_iso_or_equiv
_atom_site_adp_type
_atom_site_occupancy
_atom_site_symmetry_multiplicity
_atom_site_calc_flag
_atom_site_refinement_flags
_atom_site_disorder_assembly
_atom_site_disorder_group
B1 B 0.2450(6) -0.2369(5) 0.4934(3) 0.043(2) Uani 1 1 d D . .
F11A F 0.3626(4) -0.2510(4) 0.4927(2) 0.073(2) Uani 0.913(12) 1 d PD A 1
F12A F 0.2154(6) -0.1389(4) 0.4694(3) 0.090(2) Uani 0.913(12) 1 d PD A 1
F13A F 0.1812(7) -0.3144(6) 0.4623(3) 0.110(4) Uani 0.913(12) 1 d PD A 1
F14A F 0.2270(5) -0.2406(5) 0.54987(17) 0.070(2) Uani 0.913(12) 1 d PD A 1
F11B F 0.323(6) -0.172(7) 0.474(3) 0.19(5) Uiso 0.087(12) 1 d PD A 2
F12B F 0.151(5) -0.180(7) 0.503(4) 0.29(9) Uiso 0.087(12) 1 d PD A 2
F13B F 0.209(7) -0.313(4) 0.453(3) 0.15(6) Uani 0.087(12) 1 d PD A 2
F14B F 0.296(7) -0.284(5) 0.544(2) 0.13(4) Uiso 0.087(12) 1 d PD A 2
B2 B -0.0272(7) 0.0129(6) 0.3285(3) 0.071(3) Uani 1 1 d D . .
F21B F -0.092(2) 0.1020(16) 0.3294(12) 0.183(17) Uani 0.363(17) 1 d PD B 3
F22B F -0.038(2) -0.0238(17) 0.2737(6) 0.133(16) Uani 0.363(17) 1 d PD B 3
F23B F -0.068(3) -0.0624(19) 0.3625(8) 0.163(16) Uani 0.363(17) 1 d PD B 3
F24B F 0.0855(10) 0.035(2) 0.3507(9) 0.164(18) Uani 0.363(17) 1 d PD B 3
F21A F 0.0380(15) 0.0999(9) 0.3451(7) 0.175(12) Uani 0.637(17) 1 d PD B 4
F22A F -0.0855(10) 0.0288(16) 0.2735(5) 0.194(13) Uani 0.637(17) 1 d PD B 4
F23A F -0.1032(12) -0.0074(13) 0.3644(6) 0.160(9) Uani 0.637(17) 1 d PD B 4
F24A F 0.0455(11) -0.0701(8) 0.3251(6) 0.110(5) Uani 0.637(17) 1 d PD B 4
N1 N 0.7146(10) 0.2223(9) 0.0258(5) 0.118(4) Uani 1 1 d . . .
C40 C 0.6603(9) 0.2944(9) 0.0133(5) 0.080(3) Uani 1 1 d . . .
C41 C 0.5889(13) 0.3880(11) -0.0020(8) 0.114(4) Uani 1 1 d . . .
H41B H 0.6387 0.4501 -0.0011 0.26(10) Uiso 1 1 calc R . .
H41C H 0.5357 0.3971 0.0255 0.21(9) Uiso 1 1 calc R . .
H41A H 0.5446 0.3794 -0.0407 0.25(10) Uiso 1 1 calc R . .
C1 C 0.0209(5) -0.4459(5) 0.3634(3) 0.0286(14) Uani 1 1 d . . .
C2 C -0.0354(6) -0.4595(6) 0.4115(3) 0.0424(18) Uani 1 1 d . . .
H2A H -0.0543 -0.4007 0.4330 0.051 Uiso 1 1 calc R . .
C3 C -0.0629(7) -0.5636(7) 0.4267(4) 0.057(2) Uani 1 1 d . . .
H3A H -0.1028 -0.5752 0.4580 0.069 Uiso 1 1 calc R . .
C4 C -0.0312(7) -0.6480(7) 0.3956(4) 0.062(2) Uani 1 1 d . . .
H4A H -0.0506 -0.7171 0.4060 0.075 Uiso 1 1 calc R . .
C5 C 0.0281(7) -0.6348(6) 0.3497(4) 0.055(2) Uani 1 1 d . . .
H5A H 0.0502 -0.6947 0.3300 0.066 Uiso 1 1 calc R . .
C6 C 0.0559(6) -0.5323(6) 0.3322(3) 0.0379(17) Uani 1 1 d . . .
C7 C 0.2171(6) -0.4048(5) 0.2908(3) 0.0355(16) Uani 1 1 d . . .
C8 C 0.3263(7) -0.4051(7) 0.2733(3) 0.052(2) Uani 1 1 d . . .
H8A H 0.3491 -0.4625 0.2520 0.062 Uiso 1 1 calc R . .
C9 C 0.4005(7) -0.3198(8) 0.2877(4) 0.060(2) Uani 1 1 d . . .
H9A H 0.4733 -0.3189 0.2752 0.071 Uiso 1 1 calc R . .
C10 C 0.3696(7) -0.2365(7) 0.3199(3) 0.052(2) Uani 1 1 d . . .
H10A H 0.4226 -0.1806 0.3304 0.063 Uiso 1 1 calc R . .
C11 C 0.2603(6) -0.2335(6) 0.3374(3) 0.0387(17) Uani 1 1 d . . .
H11A H 0.2383 -0.1760 0.3589 0.046 Uiso 1 1 calc R . .
C12 C 0.1851(5) -0.3188(5) 0.3219(3) 0.0305(15) Uani 1 1 d . . .
C13 C -0.0445(6) -0.3617(6) 0.1232(3) 0.0384(17) Uani 1 1 d . . .
C14 C -0.1232(7) -0.4450(6) 0.1091(3) 0.052(2) Uani 1 1 d . . .
H14A H -0.2004 -0.4406 0.1161 0.062 Uiso 1 1 calc R . .
C15 C -0.0817(10) -0.5365(7) 0.0837(4) 0.070(3) Uani 1 1 d . . .
H15A H -0.1325 -0.5940 0.0733 0.084 Uiso 1 1 calc R . .
C16 C 0.0298(12) -0.5425(8) 0.0740(4) 0.076(3) Uani 1 1 d . . .
H16A H 0.0555 -0.6049 0.0579 0.092 Uiso 1 1 calc R . .
C17 C 0.1065(9) -0.4591(8) 0.0874(4) 0.070(3) Uani 1 1 d . . .
H17A H 0.1828 -0.4641 0.0792 0.084 Uiso 1 1 calc R . .
C18 C 0.0709(7) -0.3672(6) 0.1130(3) 0.048(2) Uani 1 1 d . . .
C19 C 0.0839(7) -0.1492(6) 0.1131(3) 0.048(2) Uani 1 1 d . . .
C20 C 0.1285(8) -0.0603(8) 0.0873(3) 0.064(2) Uani 1 1 d . . .
H20A H 0.2048 -0.0625 0.0787 0.077 Uiso 1 1 calc R . .
C21 C 0.0614(12) 0.0301(8) 0.0744(4) 0.078(3) Uani 1 1 d . . .
H21A H 0.0934 0.0890 0.0579 0.094 Uiso 1 1 calc R . .
C22 C -0.0533(11) 0.0354(7) 0.0853(4) 0.075(3) Uani 1 1 d . . .
H22A H -0.0985 0.0965 0.0751 0.091 Uiso 1 1 calc R . .
C23 C -0.0997(8) -0.0494(6) 0.1112(3) 0.055(2) Uani 1 1 d . . .
H23A H -0.1766 -0.0466 0.1187 0.065 Uiso 1 1 calc R . .
C24 C -0.0305(6) -0.1404(6) 0.1262(3) 0.0407(18) Uani 1 1 d . . .
C25 C -0.2916(9) -0.1886(9) 0.2785(5) 0.101(4) Uani 1 1 d . . .
H25A H -0.3381 -0.1528 0.3035 0.152 Uiso 1 1 calc R . .
H25B H -0.3392 -0.2024 0.2412 0.152 Uiso 1 1 calc R . .
H25C H -0.2261 -0.1438 0.2733 0.152 Uiso 1 1 calc R . .
C26 C -0.2468(7) -0.2925(10) 0.3060(4) 0.083(3) Uani 1 1 d . . .
H26A H -0.3134 -0.3365 0.3120 0.099 Uiso 1 1 calc R . .
H26B H -0.2001 -0.2781 0.3440 0.099 Uiso 1 1 calc R . .
C27 C -0.1725(6) -0.3546(6) 0.2692(3) 0.0460(19) Uani 1 1 d . . .
H27A H -0.1637 -0.4279 0.2835 0.055 Uiso 1 1 calc R . .
H27B H -0.2133 -0.3569 0.2290 0.055 Uiso 1 1 calc R . .
C28 C -0.0521(5) -0.3061(5) 0.2704(3) 0.0319(15) Uani 1 1 d . . .
C29 C -0.0099(6) -0.2570(5) 0.2285(3) 0.0341(15) Uani 1 1 d . . .
H29A H 0.0649 -0.2264 0.2359 0.041 Uiso 1 1 calc R . .
S1 S 0.04241(14) -0.31174(13) 0.34163(6) 0.0276(4) Uani 1 1 d . . .
S2 S 0.12582(19) -0.51793(16) 0.27161(9) 0.0516(6) Uani 1 1 d . . .
S3 S -0.09601(14) -0.24877(14) 0.15701(7) 0.0348(4) Uani 1 1 d . . .
S4 S 0.17301(17) -0.26258(19) 0.12931(10) 0.0629(7) Uani 1 1 d . . .

loop_
_atom_site_aniso_label
_atom_site_aniso_U_11
_atom_site_aniso_U_22
_atom_site_aniso_U_33
_atom_site_aniso_U_23
_atom_site_aniso_U_13
_atom_site_aniso_U_12
B1 0.051(6) 0.050(6) 0.025(4) 0.001(4) -0.001(4) -0.009(5)
F11A 0.067(4) 0.065(4) 0.090(4) -0.003(3) 0.024(3) -0.004(3)
F12A 0.103(5) 0.073(4) 0.094(5) 0.034(3) 0.019(4) 0.022(4)
F13A 0.136(7) 0.152(9) 0.038(4) -0.017(4) -0.003(4) -0.099(7)
F14A 0.078(4) 0.104(5) 0.029(3) -0.009(3) 0.012(2) -0.047(4)
F13B 0.23(13) 0.09(7) 0.14(10) -0.07(7) 0.04(8) 0.08(8)
B2 0.068(8) 0.078(9) 0.074(8) 0.011(7) 0.031(7) 0.000(7)
F21B 0.21(3) 0.086(17) 0.22(3) -0.046(18) -0.07(3) 0.08(2)
F22B 0.15(3) 0.108(19) 0.17(3) -0.11(2) 0.12(2) -0.085(19)
F23B 0.26(4) 0.12(2) 0.11(2) 0.070(17) 0.04(2) 0.00(2)
F24B 0.038(10) 0.29(5) 0.15(2) 0.02(3) -0.017(11) 0.010(19)
F21A 0.27(3) 0.066(9) 0.23(2) -0.073(11) 0.17(2) -0.075(12)
F22A 0.071(8) 0.33(3) 0.182(19) 0.18(2) 0.022(9) 0.050(12)
F23A 0.142(12) 0.176(19) 0.200(17) -0.023(14) 0.138(13) -0.031(12)
F24A 0.123(10) 0.063(7) 0.137(11) -0.012(6) -0.003(9) 0.043(7)
N1 0.122(9) 0.098(8) 0.131(9) 0.029(7) 0.009(7) 0.008(7)
C40 0.068(7) 0.072(7) 0.094(8) 0.007(6) -0.001(6) -0.014(6)
C41 0.099(9) 0.088(10) 0.147(13) 0.002(8) -0.005(11) 0.001(8)
C1 0.029(3) 0.037(4) 0.018(3) 0.001(3) 0.001(3) -0.007(3)
C2 0.044(4) 0.057(5) 0.027(4) 0.004(3) 0.008(3) -0.008(4)
C3 0.056(5) 0.068(6) 0.048(5) 0.027(5) 0.009(4) -0.018(5)
C4 0.055(5) 0.051(5) 0.076(7) 0.027(5) -0.003(5) -0.021(4)
C5 0.051(5) 0.034(4) 0.076(6) 0.000(4) -0.001(4) -0.014(4)
C6 0.028(4) 0.040(4) 0.044(4) -0.002(3) 0.003(3) -0.004(3)
C7 0.042(4) 0.041(4) 0.025(4) 0.001(3) 0.008(3) -0.001(3)
C8 0.048(5) 0.064(6) 0.047(5) 0.009(4) 0.018(4) 0.003(4)
C9 0.035(4) 0.092(7) 0.052(5) 0.019(5) 0.009(4) -0.002(5)
C10 0.049(5) 0.063(6) 0.042(4) 0.014(4) 0.002(4) -0.021(4)
C11 0.046(4) 0.044(4) 0.024(3) 0.001(3) -0.002(3) -0.010(3)
C12 0.027(3) 0.043(4) 0.019(3) 0.004(3) -0.002(3) -0.010(3)
C13 0.042(4) 0.042(4) 0.027(4) 0.001(3) -0.008(3) 0.004(3)
C14 0.063(5) 0.053(5) 0.034(4) -0.003(4) -0.006(4) 0.004(4)
C15 0.114(9) 0.045(5) 0.045(5) -0.003(4) -0.011(5) -0.005(5)
C16 0.118(9) 0.065(7) 0.051(6) 0.004(5) 0.028(6) 0.033(7)
C17 0.075(7) 0.081(7) 0.059(6) 0.015(5) 0.028(5) 0.034(6)
C18 0.052(5) 0.061(5) 0.031(4) 0.010(4) 0.009(4) 0.023(4)
C19 0.052(5) 0.059(5) 0.031(4) 0.007(4) -0.002(4) -0.011(4)
C20 0.081(6) 0.074(6) 0.037(5) 0.012(4) 0.007(4) -0.026(5)
C21 0.131(10) 0.052(6) 0.044(5) 0.009(4) -0.007(6) -0.029(7)
C22 0.121(9) 0.044(6) 0.048(6) 0.008(4) -0.023(6) 0.009(6)
C23 0.072(6) 0.048(5) 0.036(4) 0.007(4) -0.015(4) 0.014(4)
C24 0.049(5) 0.046(4) 0.022(4) 0.000(3) -0.007(3) 0.001(4)
C25 0.059(7) 0.110(9) 0.131(10) -0.028(8) 0.008(6) 0.025(7)
C26 0.034(5) 0.161(11) 0.056(6) -0.002(6) 0.014(4) 0.000(6)
C27 0.036(4) 0.062(5) 0.036(4) 0.011(4) -0.006(3) -0.011(4)
C28 0.027(3) 0.033(4) 0.033(4) -0.002(3) -0.001(3) 0.003(3)
C29 0.033(4) 0.040(4) 0.027(3) 0.006(3) -0.002(3) -0.005(3)
S1 0.0309(9) 0.0326(9) 0.0184(8) -0.0001(7) 0.0016(6) -0.0018(7)
S2 0.0645(13) 0.0435(11) 0.0504(12) -0.0178(10) 0.0204(10) -0.0068(10)
S3 0.0337(9) 0.0469(10) 0.0221(8) 0.0028(8) -0.0002(7) 0.0046(8)
S4 0.0367(11) 0.0796(16) 0.0727(15) 0.0209(13) 0.0099(10) 0.0063(11)

loop_
_geom_bond_atom_site_label_1
_geom_bond_atom_site_label_2
_geom_bond_distance
_geom_bond_site_symmetry_2
_geom_bond_publ_flag
B1 F11B 1.343(10) . ?
B1 F14B 1.344(10) . ?
B1 F12B 1.347(10) . ?
B1 F13A 1.346(7) . ?
B1 F13B 1.350(10) . ?
B1 F14A 1.356(7) . ?
B1 F12A 1.361(7) . ?
B1 F11A 1.366(7) . ?
B2 F23A 1.327(8) . ?
B2 F22B 1.335(9) . ?
B2 F21A 1.336(8) . ?
B2 F24A 1.339(8) . ?
B2 F21B 1.340(8) . ?
B2 F24B 1.340(9) . ?
B2 F22A 1.352(8) . ?
B2 F23B 1.356(9) . ?
N1 C40 1.104(12) . ?
C40 C41 1.435(15) . ?
C1 C2 1.387(9) . ?
C1 C6 1.391(9) . ?
C1 S1 1.773(6) . ?
C2 C3 1.391(10) . ?
C3 C4 1.356(12) . ?
C4 C5 1.364(12) . ?
C5 C6 1.392(10) . ?
C6 S2 1.736(7) . ?
C7 C12 1.372(9) . ?
C7 C8 1.383(10) . ?
C7 S2 1.768(7) . ?
C8 C9 1.367(11) . ?
C9 C10 1.359(11) . ?
C10 C11 1.382(10) . ?
C11 C12 1.379(9) . ?
C12 S1 1.775(6) . ?
C13 C14 1.380(10) . ?
C13 C18 1.386(10) . ?
C13 S3 1.757(7) . ?
C14 C15 1.400(12) . ?
C15 C16 1.340(13) . ?
C16 C17 1.363(13) . ?
C17 C18 1.381(11) . ?
C18 S4 1.752(9) . ?
C19 C20 1.394(10) . ?
C19 C24 1.401(10) . ?
C19 S4 1.747(8) . ?
C20 C21 1.368(13) . ?
C21 C22 1.385(14) . ?
C22 C23 1.364(12) . ?
C23 C24 1.394(10) . ?
C24 S3 1.752(7) . ?
C25 C26 1.494(14) . ?
C26 C27 1.513(11) . ?
C27 C28 1.507(9) . ?
C28 C29 1.304(8) . ?
C28 S1 1.820(6) . ?
C29 S3 1.786(6) . ?
